data_7024866
loop_
_publ_author_name
'Fankel, Stefan'
'Helten, Holger'
'von Frantzius, Gerd'
'Schnakenburg, Gregor'
'Daniels, J\"org'
'Chu, Victoria'
'M\"uller, Christina'
'Streubel, Rainer'

_publ_section_title
;
 Novel access to azaphosphiridine complexes and first applications using
 Br\/onsted acid-induced ring expansion reactions.
;
_journal_issue 14
_journal_name_full 'Dalton transactions (Cambridge, England : 2003)'
_journal_page_first 3472
_journal_page_last 3481
_journal_paper_doi 10.1039/b922166b
_journal_volume 39
_journal_year 2010
_chemical_formula_moiety 'C18 H26 N O6 P Si2 W'
_chemical_formula_sum 'C18 H26 N O6 P Si2 W'
_chemical_formula_weight 623.40
_chemical_name_systematic
;
?
;
_space_group_IT_number 2
_symmetry_cell_setting triclinic
_symmetry_space_group_name_Hall '-P 1'
_symmetry_space_group_name_H-M 'P -1'
_atom_sites_solution_hydrogens geom
_atom_sites_solution_primary direct
_atom_sites_solution_secondary difmap
_cell_angle_alpha 73.292(2)
_cell_angle_beta 74.587(2)
_cell_angle_gamma 78.755(2)
_cell_formula_units_Z 2
_cell_length_a 9.2166(3)
_cell_length_b 9.7609(5)
_cell_length_c 15.0733(4)
_cell_measurement_reflns_used 4133
_cell_measurement_temperature 123(2)
_cell_measurement_theta_max 29.13
_cell_measurement_theta_min 1.00
_cell_volume 1241.70(8)
_computing_cell_refinement 'HKL Scalepack (Otwinowski & Minor 1997)'
_computing_data_collection 'HKL Denzo and Scalepack (Otwinowski & Minor 1997)'
_computing_data_reduction 'HKL Denzo and Scalepack (Otwinowski & Minor 1997)'
_computing_molecular_graphics 'DIAMOND (Brandenburg, 1999)'
_computing_publication_material 'SHELXL97 (Sheldrick, 1997)'
_computing_structure_refinement 'SHELXL-97 (Sheldrick, 1997)'
_computing_structure_solution 'SHELXS-97 (Sheldrick, 1990)'
_diffrn_ambient_temperature 123(2)
_diffrn_detector_area_resol_mean 9
_diffrn_measured_fraction_theta_full 0.968
_diffrn_measured_fraction_theta_max 0.968
_diffrn_measurement_device_type KappaCCD
_diffrn_measurement_method 'CCD rotation images, thick slices'
_diffrn_radiation_monochromator graphite
_diffrn_radiation_source 'fine-focus sealed tube'
_diffrn_radiation_type MoK\a
_diffrn_radiation_wavelength 0.71073
_diffrn_reflns_av_R_equivalents 0.0593
_diffrn_reflns_av_sigmaI/netI 0.0637
_diffrn_reflns_limit_h_max 11
_diffrn_reflns_limit_h_min -12
_diffrn_reflns_limit_k_max 12
_diffrn_reflns_limit_k_min -12
_diffrn_reflns_limit_l_max 19
_diffrn_reflns_limit_l_min -19
_diffrn_reflns_number 14037
_diffrn_reflns_theta_full 28.00
_diffrn_reflns_theta_max 28.00
_diffrn_reflns_theta_min 2.89
_exptl_absorpt_coefficient_mu 4.843
_exptl_absorpt_correction_T_max 0.28702
_exptl_absorpt_correction_T_min 0.18752
_exptl_absorpt_correction_type multi-scan
_exptl_crystal_colour colourless
_exptl_crystal_density_diffrn 1.667
_exptl_crystal_density_method 'not measured'
_exptl_crystal_description block
_exptl_crystal_F_000 612
_exptl_crystal_size_max 0.40
_exptl_crystal_size_mid 0.31
_exptl_crystal_size_min 0.27
_refine_diff_density_max 1.305
_refine_diff_density_min -3.531
_refine_diff_density_rms 0.159
_refine_ls_extinction_method none
_refine_ls_goodness_of_fit_ref 0.997
_refine_ls_hydrogen_treatment constr
_refine_ls_matrix_type full
_refine_ls_number_parameters 269
_refine_ls_number_reflns 5794
_refine_ls_number_restraints 0
_refine_ls_restrained_S_all 0.997
_refine_ls_R_factor_all 0.0367
_refine_ls_R_factor_gt 0.0315
_refine_ls_shift/su_max 0.002
_refine_ls_shift/su_mean 0.000
_refine_ls_structure_factor_coef Fsqd
_refine_ls_weighting_details 'calc w=1/[\s^2^(Fo^2^)+(0.0238P)^2^+0.0000P] where P=(Fo^2^+2Fc^2^)/3'
_refine_ls_weighting_scheme calc
_refine_ls_wR_factor_gt 0.0645
_refine_ls_wR_factor_ref 0.0661
_reflns_number_gt 5181
_reflns_number_total 5794
_reflns_threshold_expression >2sigma(I)
_cod_data_source_file b922166b.txt
_cod_data_source_block greg588
_cod_depositor_comments
;
The following automatic conversions were performed:

'_exptl_absorpt_correction_type' value 'Multi-Scan' changed to
'multi-scan' according to
/home/saulius/struct/CIF-dictionaries/cif_core.dic dictionary named
'cif_core.dic' version 2.4.2 from 2011-04-26.

Automatic conversion script
Id: cif_fix_values 1891 2012-01-12 08:04:46Z andrius 
;
_cod_database_code 7024866

loop_
_symmetry_equiv_pos_as_xyz
'x, y, z'
'-x, -y, -z'

loop_
_atom_site_label
_atom_site_type_symbol
_atom_site_fract_x
_atom_site_fract_y
_atom_site_fract_z
_atom_site_U_iso_or_equiv
_atom_site_adp_type
_atom_site_occupancy
_atom_site_symmetry_multiplicity
_atom_site_calc_flag
_atom_site_refinement_flags
C1 C 0.3877(4) 0.7419(4) 0.7377(2) 0.0161(8) Uani 1 1 d .
H1A H 0.3379 0.7426 0.6861 0.019 Uiso 1 1 calc R
C2 C 0.2993(4) 0.8276(4) 0.8040(2) 0.0178(8) Uani 1 1 d .
C3 C 0.2813(4) 0.8114(5) 0.8988(3) 0.0240(9) Uani 1 1 d .
H3A H 0.3248 0.7330 0.9420 0.029 Uiso 1 1 calc R
C4 C 0.1836(4) 0.9361(5) 0.9204(3) 0.0293(10) Uani 1 1 d .
H4A H 0.1498 0.9574 0.9808 0.035 Uiso 1 1 calc R
C5 C 0.1487(4) 1.0176(5) 0.8384(3) 0.0292(10) Uani 1 1 d .
H5A H 0.0850 1.1074 0.8317 0.035 Uiso 1 1 calc R
C6 C 0.4315(4) 0.4742(5) 0.7574(3) 0.0228(9) Uani 1 1 d .
H6C H 0.5053 0.3909 0.7765 0.034 Uiso 1 1 calc R
H6B H 0.4392 0.4947 0.6889 0.034 Uiso 1 1 calc R
H6A H 0.3288 0.4528 0.7917 0.034 Uiso 1 1 calc R
C7 C 0.6673(4) 0.7694(4) 0.7889(2) 0.0141(7) Uani 1 1 d .
H7A H 0.5733 0.7788 0.8396 0.017 Uiso 1 1 calc R
C8 C 0.7891(5) 0.4406(5) 0.8460(3) 0.0284(9) Uani 1 1 d .
H8A H 0.8331 0.4364 0.7799 0.043 Uiso 1 1 calc R
H8B H 0.6837 0.4204 0.8637 0.043 Uiso 1 1 calc R
H8C H 0.8478 0.3687 0.8877 0.043 Uiso 1 1 calc R
C9 C 0.9964(5) 0.6576(6) 0.8238(3) 0.0395(12) Uani 1 1 d .
H9A H 1.0027 0.7520 0.8323 0.059 Uiso 1 1 calc R
H9B H 1.0378 0.6561 0.7571 0.059 Uiso 1 1 calc R
H9C H 1.0549 0.5822 0.8639 0.059 Uiso 1 1 calc R
C10 C 0.7176(5) 0.6245(6) 0.9869(3) 0.0352(11) Uani 1 1 d .
H10A H 0.6120 0.6047 1.0062 0.053 Uiso 1 1 calc R
H10B H 0.7222 0.7191 0.9957 0.053 Uiso 1 1 calc R
H10C H 0.7785 0.5500 1.0259 0.053 Uiso 1 1 calc R
C11 C 0.7319(5) 1.0139(5) 0.8535(3) 0.0318(10) Uani 1 1 d .
H11A H 0.8175 0.9529 0.8781 0.048 Uiso 1 1 calc R
H11B H 0.6382 1.0008 0.9027 0.048 Uiso 1 1 calc R
H11C H 0.7490 1.1152 0.8356 0.048 Uiso 1 1 calc R
C12 C 0.5508(4) 1.0809(5) 0.7037(3) 0.0246(9) Uani 1 1 d .
H12A H 0.4610 1.0765 0.7562 0.037 Uiso 1 1 calc R
H12B H 0.5307 1.0485 0.6528 0.037 Uiso 1 1 calc R
H12C H 0.5744 1.1804 0.6792 0.037 Uiso 1 1 calc R
C13 C 0.8943(4) 0.9886(5) 0.6537(3) 0.0232(9) Uani 1 1 d .
H13C H 0.9180 1.0866 0.6424 0.035 Uiso 1 1 calc R
H13B H 0.8814 0.9744 0.5945 0.035 Uiso 1 1 calc R
H13A H 0.9775 0.9186 0.6752 0.035 Uiso 1 1 calc R
C14 C 0.8295(4) 0.6679(5) 0.4120(3) 0.0249(9) Uani 1 1 d .
C15 C 0.7690(4) 0.4679(5) 0.5975(2) 0.0177(8) Uani 1 1 d .
C16 C 0.9418(4) 0.6936(5) 0.5659(2) 0.0206(8) Uani 1 1 d .
C17 C 0.7009(4) 0.9068(5) 0.4929(2) 0.0180(8) Uani 1 1 d .
C18 C 0.5316(4) 0.6702(4) 0.5200(2) 0.0188(8) Uani 1 1 d .
N1 N 0.4633(3) 0.6002(4) 0.7802(2) 0.0183(7) Uani 1 1 d .
O1 O 0.2185(3) 0.9525(3) 0.76576(17) 0.0227(6) Uani 1 1 d .
O2 O 0.8809(3) 0.6570(4) 0.33549(18) 0.0366(8) Uani 1 1 d .
O3 O 0.7908(3) 0.3475(3) 0.62780(19) 0.0260(6) Uani 1 1 d .
O4 O 1.0605(3) 0.6935(4) 0.5758(2) 0.0319(7) Uani 1 1 d .
O5 O 0.6837(3) 1.0274(3) 0.46335(19) 0.0303(7) Uani 1 1 d .
O6 O 0.4203(3) 0.6568(3) 0.50484(19) 0.0272(7) Uani 1 1 d .
P P 0.59622(10) 0.71066(11) 0.70707(6) 0.01326(19) Uani 1 1 d .
Si1 Si 0.79416(11) 0.62421(13) 0.85852(7) 0.0195(2) Uani 1 1 d .
Si2 Si 0.71473(11) 0.96207(12) 0.74690(7) 0.0178(2) Uani 1 1 d .
W W 0.733587(14) 0.686241(16) 0.544747(8) 0.01409(6) Uani 1 1 d .

loop_
_atom_site_aniso_label
_atom_site_aniso_U_11
_atom_site_aniso_U_22
_atom_site_aniso_U_33
_atom_site_aniso_U_23
_atom_site_aniso_U_13
_atom_site_aniso_U_12
C1 0.0139(16) 0.019(2) 0.0177(16) -0.0054(15) -0.0038(13) -0.0054(16)
C2 0.0112(16) 0.021(2) 0.0224(17) -0.0071(16) -0.0037(14) -0.0024(16)
C3 0.0183(18) 0.034(3) 0.0214(18) -0.0115(18) -0.0023(15) -0.0033(18)
C4 0.022(2) 0.042(3) 0.028(2) -0.021(2) -0.0009(16) -0.002(2)
C5 0.0197(19) 0.032(3) 0.037(2) -0.022(2) 0.0018(17) 0.0015(19)
C6 0.0244(19) 0.019(2) 0.0263(18) -0.0058(17) -0.0002(15) -0.0127(18)
C7 0.0129(16) 0.016(2) 0.0151(15) -0.0050(15) -0.0029(13) -0.0040(15)
C8 0.035(2) 0.021(2) 0.027(2) -0.0036(18) -0.0110(17) 0.002(2)
C9 0.027(2) 0.043(3) 0.045(3) 0.004(2) -0.0180(19) -0.007(2)
C10 0.047(3) 0.037(3) 0.0202(19) -0.0036(19) -0.0128(18) 0.000(2)
C11 0.037(2) 0.033(3) 0.035(2) -0.019(2) -0.0088(19) -0.008(2)
C12 0.0230(19) 0.017(2) 0.035(2) -0.0079(18) -0.0073(17) -0.0043(18)
C13 0.0212(19) 0.019(2) 0.0293(19) -0.0065(18) -0.0042(16) -0.0045(17)
C14 0.0226(19) 0.024(3) 0.030(2) -0.0109(19) -0.0045(16) -0.0019(18)
C15 0.0162(17) 0.017(2) 0.0198(17) -0.0053(16) -0.0032(14) -0.0029(16)
C16 0.023(2) 0.018(2) 0.0207(17) -0.0104(16) 0.0005(15) -0.0026(17)
C17 0.0187(18) 0.018(2) 0.0166(16) -0.0045(16) -0.0023(14) -0.0031(17)
C18 0.025(2) 0.017(2) 0.0154(16) -0.0066(16) -0.0038(14) -0.0002(17)
N1 0.0190(15) 0.0166(19) 0.0205(14) -0.0064(13) -0.0009(12) -0.0072(14)
O1 0.0189(13) 0.0260(18) 0.0234(13) -0.0100(12) -0.0038(10) 0.0012(12)
O2 0.0424(17) 0.045(2) 0.0210(14) -0.0167(15) 0.0010(13) -0.0008(17)
O3 0.0286(15) 0.0175(17) 0.0327(14) -0.0068(13) -0.0085(12) -0.0019(13)
O4 0.0191(15) 0.039(2) 0.0434(17) -0.0206(16) -0.0052(12) -0.0040(14)
O5 0.0435(17) 0.0181(18) 0.0273(14) -0.0023(13) -0.0095(13) -0.0024(15)
O6 0.0264(15) 0.0267(19) 0.0338(15) -0.0091(14) -0.0113(12) -0.0067(14)
P 0.0141(4) 0.0123(5) 0.0143(4) -0.0039(4) -0.0023(3) -0.0040(4)
Si1 0.0199(5) 0.0209(6) 0.0182(5) -0.0020(4) -0.0075(4) -0.0036(5)
Si2 0.0191(5) 0.0156(6) 0.0222(5) -0.0078(4) -0.0050(4) -0.0052(4)
W 0.01541(8) 0.01294(9) 0.01448(8) -0.00576(6) -0.00179(5) -0.00170(6)

loop_
_atom_type_symbol
_atom_type_description
_atom_type_scat_dispersion_real
_atom_type_scat_dispersion_imag
_atom_type_scat_source
C C 0.0033 0.0016 'International Tables Vol C Tables 4.2.6.8 and 6.1.1.4'
H H 0.0000 0.0000 'International Tables Vol C Tables 4.2.6.8 and 6.1.1.4'
N N 0.0061 0.0033 'International Tables Vol C Tables 4.2.6.8 and 6.1.1.4'
O O 0.0106 0.0060 'International Tables Vol C Tables 4.2.6.8 and 6.1.1.4'
P P 0.1023 0.0942 'International Tables Vol C Tables 4.2.6.8 and 6.1.1.4'
Si Si 0.0817 0.0704 'International Tables Vol C Tables 4.2.6.8 and 6.1.1.4'
W W -0.8490 6.8722 'International Tables Vol C Tables 4.2.6.8 and 6.1.1.4'

loop_
_geom_angle_atom_site_label_1
_geom_angle_atom_site_label_2
_geom_angle_atom_site_label_3
_geom_angle
C2 C1 N1 116.1(3)
C2 C1 P 124.1(3)
N1 C1 P 61.87(18)
C2 C1 H1A 114.7
N1 C1 H1A 114.7
P C1 H1A 114.7
O1 C2 C3 110.3(3)
O1 C2 C1 116.0(3)
C3 C2 C1 133.7(4)
C2 C3 C4 106.1(4)
C2 C3 H3A 127.0
C4 C3 H3A 127.0
C5 C4 C3 106.6(3)
C5 C4 H4A 126.7
C3 C4 H4A 126.7
C4 C5 O1 110.2(4)
C4 C5 H5A 124.9
O1 C5 H5A 124.9
N1 C6 H6C 109.5
N1 C6 H6B 109.5
H6C C6 H6B 109.5
N1 C6 H6A 109.5
H6C C6 H6A 109.5
H6B C6 H6A 109.5
P C7 Si2 115.30(18)
P C7 Si1 114.6(2)
Si2 C7 Si1 119.08(17)
P C7 H7A 101.2
Si2 C7 H7A 101.2
Si1 C7 H7A 101.2
Si1 C8 H8A 109.5
Si1 C8 H8B 109.5
H8A C8 H8B 109.5
Si1 C8 H8C 109.5
H8A C8 H8C 109.5
H8B C8 H8C 109.5
Si1 C9 H9A 109.5
Si1 C9 H9B 109.5
H9A C9 H9B 109.5
Si1 C9 H9C 109.5
H9A C9 H9C 109.5
H9B C9 H9C 109.5
Si1 C10 H10A 109.5
Si1 C10 H10B 109.5
H10A C10 H10B 109.5
Si1 C10 H10C 109.5
H10A C10 H10C 109.5
H10B C10 H10C 109.5
Si2 C11 H11A 109.5
Si2 C11 H11B 109.5
H11A C11 H11B 109.5
Si2 C11 H11C 109.5
H11A C11 H11C 109.5
H11B C11 H11C 109.5
Si2 C12 H12A 109.5
Si2 C12 H12B 109.5
H12A C12 H12B 109.5
Si2 C12 H12C 109.5
H12A C12 H12C 109.5
H12B C12 H12C 109.5
Si2 C13 H13C 109.5
Si2 C13 H13B 109.5
H13C C13 H13B 109.5
Si2 C13 H13A 109.5
H13C C13 H13A 109.5
H13B C13 H13A 109.5
O2 C14 W 178.2(3)
O3 C15 W 178.5(3)
O4 C16 W 177.2(3)
O5 C17 W 179.1(3)
O6 C18 W 177.5(3)
C6 N1 C1 117.2(3)
C6 N1 P 123.6(2)
C1 N1 P 69.58(19)
C2 O1 C5 106.8(3)
N1 P C7 103.80(15)
N1 P C1 48.55(16)
C7 P C1 108.56(16)
N1 P W 123.02(11)
C7 P W 127.04(11)
C1 P W 120.27(11)
C9 Si1 C8 107.8(2)
C9 Si1 C10 108.9(2)
C8 Si1 C10 107.9(2)
C9 Si1 C7 113.17(19)
C8 Si1 C7 112.42(17)
C10 Si1 C7 106.48(18)
C12 Si2 C11 107.5(2)
C12 Si2 C13 110.62(18)
C11 Si2 C13 108.86(18)
C12 Si2 C7 108.02(17)
C11 Si2 C7 107.02(18)
C13 Si2 C7 114.57(18)
C14 W C18 87.49(14)
C14 W C15 91.44(16)
C18 W C15 90.57(15)
C14 W C16 90.19(14)
C18 W C16 176.87(14)
C15 W C16 87.40(16)
C14 W C17 89.00(16)
C18 W C17 90.49(15)
C15 W C17 178.87(13)
C16 W C17 91.56(16)
C14 W P 175.88(11)
C18 W P 88.45(9)
C15 W P 89.24(10)
C16 W P 93.90(9)
C17 W P 90.39(10)

loop_
_geom_bond_atom_site_label_1
_geom_bond_atom_site_label_2
_geom_bond_distance
C1 C2 1.465(5)
C1 N1 1.470(5)
C1 P 1.838(3)
C1 H1A 1.0000
C2 O1 1.358(5)
C2 C3 1.360(5)
C3 C4 1.429(6)
C3 H3A 0.9500
C4 C5 1.345(6)
C4 H4A 0.9500
C5 O1 1.372(4)
C5 H5A 0.9500
C6 N1 1.468(5)
C6 H6C 0.9800
C6 H6B 0.9800
C6 H6A 0.9800
C7 P 1.806(3)
C7 Si2 1.902(4)
C7 Si1 1.904(4)
C7 H7A 1.0000
C8 Si1 1.866(5)
C8 H8A 0.9800
C8 H8B 0.9800
C8 H8C 0.9800
C9 Si1 1.864(4)
C9 H9A 0.9800
C9 H9B 0.9800
C9 H9C 0.9800
C10 Si1 1.876(4)
C10 H10A 0.9800
C10 H10B 0.9800
C10 H10C 0.9800
C11 Si2 1.870(4)
C11 H11A 0.9800
C11 H11B 0.9800
C11 H11C 0.9800
C12 Si2 1.859(4)
C12 H12A 0.9800
C12 H12B 0.9800
C12 H12C 0.9800
C13 Si2 1.872(4)
C13 H13C 0.9800
C13 H13B 0.9800
C13 H13A 0.9800
C14 O2 1.151(4)
C14 W 2.006(4)
C15 O3 1.131(5)
C15 W 2.043(4)
C16 O4 1.142(5)
C16 W 2.045(4)
C17 O5 1.128(5)
C17 W 2.059(4)
C18 O6 1.147(4)
C18 W 2.036(4)
N1 P 1.730(3)
P W 2.4935(8)

loop_
_geom_torsion_atom_site_label_1
_geom_torsion_atom_site_label_2
_geom_torsion_atom_site_label_3
_geom_torsion_atom_site_label_4
_geom_torsion
N1 C1 C2 O1 -174.3(3)
P C1 C2 O1 113.4(3)
N1 C1 C2 C3 7.4(6)
P C1 C2 C3 -65.0(6)
O1 C2 C3 C4 -0.7(4)
C1 C2 C3 C4 177.8(4)
C2 C3 C4 C5 0.5(4)
C3 C4 C5 O1 -0.1(5)
C2 C1 N1 C6 125.4(3)
P C1 N1 C6 -118.2(3)
C2 C1 N1 P -116.5(3)
C3 C2 O1 C5 0.6(4)
C1 C2 O1 C5 -178.1(3)
C4 C5 O1 C2 -0.3(4)
C6 N1 P C7 -147.5(3)
C1 N1 P C7 102.7(2)
C6 N1 P C1 109.7(4)
C6 N1 P W 6.5(4)
C1 N1 P W -103.18(18)
Si2 C7 P N1 -144.11(19)
Si1 C7 P N1 72.0(2)
Si2 C7 P C1 -93.6(2)
Si1 C7 P C1 122.45(19)
Si2 C7 P W 63.2(2)
Si1 C7 P W -80.7(2)
C2 C1 P N1 103.9(4)
C2 C1 P C7 11.6(4)
N1 C1 P C7 -92.3(2)
C2 C1 P W -147.1(3)
N1 C1 P W 109.05(17)
P C7 Si1 C9 111.0(2)
Si2 C7 Si1 C9 -31.4(3)
P C7 Si1 C8 -11.4(2)
Si2 C7 Si1 C8 -153.82(19)
P C7 Si1 C10 -129.4(2)
Si2 C7 Si1 C10 88.2(2)
P C7 Si2 C12 48.9(2)
Si1 C7 Si2 C12 -168.88(19)
P C7 Si2 C11 164.4(2)
Si1 C7 Si2 C11 -53.4(2)
P C7 Si2 C13 -74.9(2)
Si1 C7 Si2 C13 67.3(2)
O2 C14 W C18 -2(13)
O2 C14 W C15 88(13)
O2 C14 W C16 176(100)
O2 C14 W C17 -93(13)
O2 C14 W P -11(15)
O6 C18 W C14 50(7)
O6 C18 W C15 -41(7)
O6 C18 W C16 8(9)
O6 C18 W C17 139(7)
O6 C18 W P -130(7)
O3 C15 W C14 114(13)
O3 C15 W C18 -159(13)
O3 C15 W C16 24(13)
O3 C15 W C17 1(17)
O3 C15 W P -70(13)
O4 C16 W C14 -40(8)
O4 C16 W C18 2(9)
O4 C16 W C15 52(8)
O4 C16 W C17 -129(8)
O4 C16 W P 141(8)
O5 C17 W C14 4(22)
O5 C17 W C18 -83(22)
O5 C17 W C15 117(22)
O5 C17 W C16 94(22)
O5 C17 W P -172(100)
N1 P W C14 54.9(19)
C7 P W C14 -157.2(18)
C1 P W C14 -2.8(19)
N1 P W C18 45.85(18)
C7 P W C18 -166.3(2)
C1 P W C18 -11.82(19)
N1 P W C15 -44.73(17)
C7 P W C15 103.16(19)
C1 P W C15 -102.41(18)
N1 P W C16 -132.08(18)
C7 P W C16 15.8(2)
C1 P W C16 170.25(19)
N1 P W C17 136.33(17)
C7 P W C17 -75.78(19)
C1 P W C17 78.66(18)
